data_2216843
loop_
_publ_author_name
'Mague, Joel T.'
'Punji, Benudhar'
'Ganesamoorthy, Chelladurai'
'Balakrishna, Maravanji S.'

_publ_section_title
;
 <i>O</i>-2-Naphthyl diphenylselenophosphinate
;
_journal_coeditor_code XU2359
_journal_issue 12
_journal_name_full 'Acta Crystallographica Section E'
_journal_page_first o4645
_journal_page_last o4645
_journal_paper_doi 10.1107/S1600536807056334
_journal_volume 63
_journal_year 2007
_chemical_formula_iupac 'C22 H17 O P Se'
_chemical_formula_moiety 'C22 H17 O P Se'
_chemical_formula_sum 'C22 H17 O P Se'
_chemical_formula_weight 407.29
_chemical_melting_point 392.0(10)
_chemical_name_systematic
;
O-2-Naphthyl diphenylselenophosphinate
;
_space_group_IT_number 14
_symmetry_cell_setting monoclinic
_symmetry_space_group_name_Hall '-P 2yn'
_symmetry_space_group_name_H-M 'P 1 21/n 1'
_atom_sites_solution_hydrogens geom
_atom_sites_solution_primary direct
_atom_sites_solution_secondary difmap
_audit_creation_method SHELXL-97
_cell_angle_alpha 90.00
_cell_angle_beta 105.6720(10)
_cell_angle_gamma 90.00
_cell_formula_units_Z 4
_cell_length_a 9.9490(8)
_cell_length_b 19.044(2)
_cell_length_c 9.9552(8)
_cell_measurement_reflns_used 9901
_cell_measurement_temperature 100(2)
_cell_measurement_theta_max 29.20
_cell_measurement_theta_min 2.38
_cell_volume 1816.1(3)
_computing_cell_refinement 'APEX2 (Bruker, 2007)'
_computing_data_collection 'APEX2 (Bruker, 2007)'
_computing_data_reduction 'SAINT-Plus (Bruker, 2006)'
_computing_molecular_graphics 'APEX2 (Bruker, 2007)'
_computing_publication_material 'APEX2 (Bruker, 2007)'
_computing_structure_refinement 'SHELXL97 (Sheldrick, 1997)'
_computing_structure_solution 'SHELXS97 (Sheldrick, 1997)'
_diffrn_ambient_temperature 100(2)
_diffrn_measured_fraction_theta_full 0.991
_diffrn_measured_fraction_theta_max 0.991
_diffrn_measurement_device_type 'Bruker SMART APEX CCD area-detector'
_diffrn_measurement_method '\f and \w scans'
_diffrn_radiation_monochromator graphite
_diffrn_radiation_source 'fine-focus sealed tube'
_diffrn_radiation_type MoK\a
_diffrn_radiation_wavelength 0.71073
_diffrn_reflns_av_R_equivalents 0.0358
_diffrn_reflns_av_sigmaI/netI 0.0247
_diffrn_reflns_limit_h_max 13
_diffrn_reflns_limit_h_min -13
_diffrn_reflns_limit_k_max 25
_diffrn_reflns_limit_k_min -25
_diffrn_reflns_limit_l_max 13
_diffrn_reflns_limit_l_min -13
_diffrn_reflns_number 30965
_diffrn_reflns_theta_full 28.75
_diffrn_reflns_theta_max 28.75
_diffrn_reflns_theta_min 2.14
_diffrn_standards_number 0
_exptl_absorpt_coefficient_mu 2.162
_exptl_absorpt_correction_T_max 0.7269
_exptl_absorpt_correction_T_min 0.5450
_exptl_absorpt_correction_type multi-scan
_exptl_absorpt_process_details '(SADABS; Sheldrick, 2007)'
_exptl_crystal_colour colourless
_exptl_crystal_density_diffrn 1.490
_exptl_crystal_density_method 'not measured'
_exptl_crystal_description Block
_exptl_crystal_F_000 824
_exptl_crystal_size_max 0.26
_exptl_crystal_size_mid 0.24
_exptl_crystal_size_min 0.15
_refine_diff_density_max 0.952
_refine_diff_density_min -0.612
_refine_ls_extinction_method none
_refine_ls_goodness_of_fit_ref 1.043
_refine_ls_hydrogen_treatment constr
_refine_ls_matrix_type full
_refine_ls_number_parameters 226
_refine_ls_number_reflns 4675
_refine_ls_number_restraints 0
_refine_ls_restrained_S_all 1.043
_refine_ls_R_factor_all 0.0440
_refine_ls_R_factor_gt 0.0333
_refine_ls_shift/su_max 0.001
_refine_ls_shift/su_mean 0.000
_refine_ls_structure_factor_coef Fsqd
_refine_ls_weighting_details 'calc w=1/[\s^2^(Fo^2^)+(0.0534P)^2^+0.981P] where P=(Fo^2^+2Fc^2^)/3'
_refine_ls_weighting_scheme calc
_refine_ls_wR_factor_gt 0.0846
_refine_ls_wR_factor_ref 0.0909
_reflns_number_gt 3896
_reflns_number_total 4675
_reflns_threshold_expression I>2\s(I)
_cod_data_source_file xu2359.cif
_cod_data_source_block I
_cod_depositor_comments
;
The following automatic conversions were performed:
'_symmetry_cell_setting' value 'Monoclinic' changed to 'monoclinic'
according to '/home/saulius/struct/CIF-dictionaries/cif_core.dic'
dictionary named 'cif_core.dic' version 2.4.1 from 2010-06-29.

Automatic conversion script
Id: cif_fix_enum 1527 2010-12-29 10:47:43Z saulius 

The following automatic conversions were performed:

'_chemical_melting_point' value '391-393' was changed to '392.0(10)'
- the average value was taken and precision was estimated.

Automatic conversion script
Id: cif_fix_values 1646 2011-03-28 12:23:43Z adriana 

The following automatic conversions were performed:

'_chemical_melting_point' value '391-393' was changed to '392.0(10)'
- the average value was taken and precision was
estimated.

'_symmetry_cell_setting' value 'Monoclinic' changed to
'monoclinic' according to
/home/saulius/struct/CIF-dictionaries/cif_core.dic dictionary named
'cif_core.dic' version 2.4.1 from 2010-06-29.

Automatic conversion script
Id: cif_fix_values 1715 2011-07-08 13:25:40Z adriana 
;
_cod_original_sg_symbol_H-M 'P 21/n'
_cod_database_code 2216843
_cod_database_fobs_code 2216843

loop_
_symmetry_equiv_pos_as_xyz
'x, y, z'
'-x+1/2, y+1/2, -z+1/2'
'-x, -y, -z'
'x-1/2, -y-1/2, z-1/2'

loop_
_atom_site_type_symbol
_atom_site_label
_atom_site_fract_x
_atom_site_fract_y
_atom_site_fract_z
_atom_site_U_iso_or_equiv
_atom_site_adp_type
_atom_site_calc_flag
_atom_site_refinement_flags
_atom_site_occupancy
Se Se1 0.49213(2) 0.142334(11) 0.58260(2) 0.02478(8) Uani d . 1
P P1 0.36997(5) 0.18120(3) 0.39250(5) 0.01726(11) Uani d . 1
O O1 0.22562(14) 0.21964(7) 0.39571(14) 0.0206(3) Uani d . 1
C C1 0.21246(19) 0.27988(10) 0.4718(2) 0.0192(4) Uani d . 1
C C2 0.0736(2) 0.30497(12) 0.4418(2) 0.0229(4) Uani d . 1
H H2 0.0012 0.2816 0.3746 0.027 Uiso calc R 1
C C3 0.0441(2) 0.36264(11) 0.5095(2) 0.0258(4) Uani d . 1
H H3 -0.0489 0.3799 0.4879 0.031 Uiso calc R 1
C C4 0.1507(2) 0.39731(11) 0.6119(2) 0.0231(4) Uani d . 1
C C5 0.1234(2) 0.45743(12) 0.6846(3) 0.0309(5) Uani d . 1
H H5 0.0312 0.4756 0.6646 0.037 Uiso calc R 1
C C6 0.2283(3) 0.48944(13) 0.7830(3) 0.0352(5) Uani d . 1
H H6 0.2085 0.5295 0.8313 0.042 Uiso calc R 1
C C7 0.3657(3) 0.46325(12) 0.8133(2) 0.0321(5) Uani d . 1
H H7 0.4380 0.4859 0.8816 0.038 Uiso calc R 1
C C8 0.3961(2) 0.40536(11) 0.7450(2) 0.0252(4) Uani d . 1
H H8 0.4891 0.3882 0.7667 0.030 Uiso calc R 1
C C9 0.2897(2) 0.37103(11) 0.6423(2) 0.0208(4) Uani d . 1
C C10 0.3189(2) 0.31175(10) 0.5677(2) 0.0197(4) Uani d . 1
H H10 0.4117 0.2946 0.5846 0.024 Uiso calc R 1
C C11 0.45437(19) 0.24513(10) 0.30831(19) 0.0185(4) Uani d . 1
C C12 0.3740(2) 0.29457(11) 0.2174(2) 0.0219(4) Uani d . 1
H H12 0.2760 0.2965 0.2051 0.026 Uiso calc R 1
C C13 0.4370(2) 0.34104(12) 0.1447(2) 0.0276(4) Uani d . 1
H H13 0.3820 0.3740 0.0817 0.033 Uiso calc R 1
C C14 0.5804(2) 0.33876(12) 0.1649(2) 0.0293(5) Uani d . 1
H H14 0.6236 0.3701 0.1151 0.035 Uiso calc R 1
C C15 0.6610(2) 0.29102(12) 0.2574(2) 0.0279(5) Uani d . 1
H H15 0.7594 0.2907 0.2721 0.033 Uiso calc R 1
C C16 0.5994(2) 0.24347(11) 0.3291(2) 0.0228(4) Uani d . 1
H H16 0.6550 0.2103 0.3913 0.027 Uiso calc R 1
C C17 0.29536(19) 0.11402(10) 0.26658(19) 0.0187(4) Uani d . 1
C C18 0.3096(2) 0.04341(11) 0.3035(2) 0.0247(4) Uani d . 1
H H18 0.3610 0.0302 0.3949 0.030 Uiso calc R 1
C C19 0.2487(2) -0.00782(12) 0.2068(2) 0.0289(5) Uani d . 1
H H19 0.2576 -0.0560 0.2323 0.035 Uiso calc R 1
C C20 0.1746(2) 0.01165(12) 0.0725(2) 0.0280(5) Uani d . 1
H H20 0.1337 -0.0234 0.0062 0.034 Uiso calc R 1
C C21 0.1601(2) 0.08144(13) 0.0353(2) 0.0280(4) Uani d . 1
H H21 0.1089 0.0943 -0.0565 0.034 Uiso calc R 1
C C22 0.2201(2) 0.13322(11) 0.1311(2) 0.0234(4) Uani d . 1
H H22 0.2102 0.1813 0.1050 0.028 Uiso calc R 1

loop_
_atom_site_aniso_label
_atom_site_aniso_U_11
_atom_site_aniso_U_22
_atom_site_aniso_U_33
_atom_site_aniso_U_12
_atom_site_aniso_U_13
_atom_site_aniso_U_23
Se1 0.02718(12) 0.02680(13) 0.01673(11) 0.00020(8) -0.00029(8) 0.00236(8)
P1 0.0171(2) 0.0201(2) 0.0142(2) -0.00042(17) 0.00361(17) -0.00038(18)
O1 0.0194(6) 0.0253(7) 0.0178(6) -0.0003(5) 0.0063(5) -0.0041(5)
C1 0.0204(9) 0.0220(10) 0.0176(9) 0.0006(7) 0.0095(7) 0.0010(7)
C2 0.0190(9) 0.0294(11) 0.0210(9) 0.0005(7) 0.0067(7) 0.0026(8)
C3 0.0203(9) 0.0304(11) 0.0294(11) 0.0044(8) 0.0114(8) 0.0054(9)
C4 0.0276(10) 0.0212(10) 0.0251(10) 0.0024(8) 0.0151(8) 0.0040(8)
C5 0.0359(11) 0.0261(11) 0.0384(12) 0.0028(9) 0.0235(10) 0.0002(9)
C6 0.0506(14) 0.0265(12) 0.0368(12) -0.0002(10) 0.0262(11) -0.0065(10)
C7 0.0447(13) 0.0290(12) 0.0242(10) -0.0051(10) 0.0122(10) -0.0060(9)
C8 0.0312(10) 0.0253(11) 0.0208(9) -0.0008(8) 0.0098(8) -0.0003(8)
C9 0.0257(9) 0.0215(10) 0.0184(9) -0.0006(7) 0.0112(8) 0.0018(7)
C10 0.0195(8) 0.0230(10) 0.0181(9) 0.0016(7) 0.0077(7) 0.0012(7)
C11 0.0187(8) 0.0210(9) 0.0160(8) -0.0017(7) 0.0051(7) -0.0042(7)
C12 0.0235(9) 0.0219(10) 0.0216(9) 0.0006(7) 0.0081(8) -0.0010(8)
C13 0.0377(12) 0.0222(10) 0.0255(10) -0.0001(8) 0.0132(9) -0.0004(8)
C14 0.0399(12) 0.0260(11) 0.0293(11) -0.0105(9) 0.0218(10) -0.0076(9)
C15 0.0233(9) 0.0342(12) 0.0305(11) -0.0087(8) 0.0148(9) -0.0133(9)
C16 0.0196(9) 0.0269(10) 0.0221(9) -0.0004(7) 0.0061(7) -0.0085(8)
C17 0.0178(8) 0.0220(10) 0.0170(8) -0.0035(7) 0.0062(7) -0.0036(7)
C18 0.0218(9) 0.0254(11) 0.0250(10) 0.0005(8) 0.0032(8) 0.0008(8)
C19 0.0259(10) 0.0216(10) 0.0377(12) -0.0002(8) 0.0059(9) -0.0041(9)
C20 0.0226(9) 0.0332(12) 0.0292(11) -0.0048(8) 0.0088(8) -0.0133(9)
C21 0.0281(10) 0.0387(13) 0.0174(9) -0.0084(9) 0.0069(8) -0.0045(9)
C22 0.0263(10) 0.0254(11) 0.0182(9) -0.0044(8) 0.0053(8) 0.0015(8)

loop_
_atom_type_symbol
_atom_type_description
_atom_type_scat_dispersion_real
_atom_type_scat_dispersion_imag
_atom_type_scat_source
C C 0.0033 0.0016 'International Tables Vol C Tables 4.2.6.8 and 6.1.1.4'
H H 0.0000 0.0000 'International Tables Vol C Tables 4.2.6.8 and 6.1.1.4'
O O 0.0106 0.0060 'International Tables Vol C Tables 4.2.6.8 and 6.1.1.4'
P P 0.1023 0.0942 'International Tables Vol C Tables 4.2.6.8 and 6.1.1.4'
Se Se -0.0929 2.2259 'International Tables Vol C Tables 4.2.6.8 and 6.1.1.4'

loop_
_geom_angle_atom_site_label_1
_geom_angle_atom_site_label_2
_geom_angle_atom_site_label_3
_geom_angle
_geom_angle_publ_flag
O1 P1 C17 97.68(8) y
O1 P1 C11 103.29(8) y
C17 P1 C11 108.10(9) y
O1 P1 Se1 116.37(5) y
C17 P1 Se1 114.05(7) y
C11 P1 Se1 115.41(6) y
C1 O1 P1 126.43(12) y
C10 C1 O1 125.14(17) ?
C10 C1 C2 121.84(18) ?
O1 C1 C2 113.00(17) ?
C3 C2 C1 119.76(19) ?
C3 C2 H2 120.1 ?
C1 C2 H2 120.1 ?
C2 C3 C4 120.74(19) ?
C2 C3 H3 119.6 ?
C4 C3 H3 119.6 ?
C5 C4 C3 122.15(19) ?
C5 C4 C9 118.9(2) ?
C3 C4 C9 118.93(18) ?
C6 C5 C4 120.7(2) ?
C6 C5 H5 119.6 ?
C4 C5 H5 119.6 ?
C5 C6 C7 120.3(2) ?
C5 C6 H6 119.9 ?
C7 C6 H6 119.9 ?
C8 C7 C6 120.7(2) ?
C8 C7 H7 119.7 ?
C6 C7 H7 119.7 ?
C7 C8 C9 120.5(2) ?
C7 C8 H8 119.8 ?
C9 C8 H8 119.8 ?
C8 C9 C10 121.63(18) ?
C8 C9 C4 118.96(19) ?
C10 C9 C4 119.40(18) ?
C1 C10 C9 119.29(18) ?
C1 C10 H10 120.4 ?
C9 C10 H10 120.4 ?
C12 C11 C16 119.78(18) ?
C12 C11 P1 119.85(14) ?
C16 C11 P1 120.32(15) ?
C13 C12 C11 120.33(19) ?
C13 C12 H12 119.8 ?
C11 C12 H12 119.8 ?
C14 C13 C12 119.6(2) ?
C14 C13 H13 120.2 ?
C12 C13 H13 120.2 ?
C15 C14 C13 120.3(2) ?
C15 C14 H14 119.8 ?
C13 C14 H14 119.8 ?
C14 C15 C16 120.77(19) ?
C14 C15 H15 119.6 ?
C16 C15 H15 119.6 ?
C15 C16 C11 119.2(2) ?
C15 C16 H16 120.4 ?
C11 C16 H16 120.4 ?
C18 C17 C22 119.71(18) ?
C18 C17 P1 120.56(15) ?
C22 C17 P1 119.72(15) ?
C19 C18 C17 120.10(19) ?
C19 C18 H18 120.0 ?
C17 C18 H18 119.9 ?
C18 C19 C20 119.8(2) ?
C18 C19 H19 120.1 ?
C20 C19 H19 120.1 ?
C21 C20 C19 120.4(2) ?
C21 C20 H20 119.8 ?
C19 C20 H20 119.8 ?
C20 C21 C22 120.4(2) ?
C20 C21 H21 119.8 ?
C22 C21 H21 119.8 ?
C21 C22 C17 119.6(2) ?
C21 C22 H22 120.2 ?
C17 C22 H22 120.2 ?

loop_
_geom_bond_atom_site_label_1
_geom_bond_atom_site_label_2
_geom_bond_distance
_geom_bond_publ_flag
Se1 P1 2.0890(5) y
P1 O1 1.6200(14) ?
P1 C17 1.805(2) ?
P1 C11 1.808(2) ?
O1 C1 1.400(2) ?
C1 C10 1.362(3) ?
C1 C2 1.416(3) ?
C2 C3 1.361(3) ?
C2 H2 0.9500 ?
C3 C4 1.420(3) ?
C3 H3 0.9500 ?
C4 C5 1.420(3) ?
C4 C9 1.424(3) ?
C5 C6 1.367(4) ?
C5 H5 0.9500 ?
C6 C7 1.409(3) ?
C6 H6 0.9500 ?
C7 C8 1.371(3) ?
C7 H7 0.9500 ?
C8 C9 1.417(3) ?
C8 H8 0.9500 ?
C9 C10 1.424(3) ?
C10 H10 0.9500 ?
C11 C12 1.398(3) ?
C11 C16 1.401(3) ?
C12 C13 1.395(3) ?
C12 H12 0.9500 ?
C13 C14 1.387(3) ?
C13 H13 0.9500 ?
C14 C15 1.385(3) ?
C14 H14 0.9500 ?
C15 C16 1.393(3) ?
C15 H15 0.9500 ?
C16 H16 0.9500 ?
C17 C18 1.391(3) ?
C17 C22 1.403(3) ?
C18 C19 1.390(3) ?
C18 H18 0.9500 ?
C19 C20 1.391(3) ?
C19 H19 0.9500 ?
C20 C21 1.377(3) ?
C20 H20 0.9500 ?
C21 C22 1.390(3) ?
C21 H21 0.9500 ?
C22 H22 0.9500 ?

loop_
_cod_related_entry_id
_cod_related_entry_database
_cod_related_entry_code
1 ChemSpider 30655399
